data_7129105
loop_
_publ_author_name
'Del R\'io-Rodr\'iguez, Roberto'
'Laina-Mart\'in, V\'ictor'
'Fern\'andez-Salas, Jose A'
'Alem\'an, Jos\'e'

_publ_section_title
;
 Enantioselective vinylogous Mukaiyama aldol reaction of \a-ketoesters
 under bifunctional organocatalysis.
;
_journal_issue 88
_journal_name_full 'Chemical communications (Cambridge, England)'
_journal_page_first 11665
_journal_page_last 11668
_journal_paper_doi 10.1039/d1cc04263g
_journal_volume 57
_journal_year 2021
_chemical_absolute_configuration ad
_chemical_formula_sum 'C12 H13 Br O3'
_chemical_formula_weight 285.13
_chemical_name_common RR-626-F1_200K
_space_group_crystal_system monoclinic
_space_group_IT_number 4
_space_group_name_Hall 'P 2yb'
_space_group_name_H-M_alt 'P 1 21 1'
_atom_sites_solution_hydrogens geom
_atom_sites_solution_primary direct
_audit_block_doi 10.5517/ccdc.csd.cc28jcsz
_audit_update_record
;
2021-08-03 deposited with the CCDC.	2021-10-11 downloaded from the CCDC.
;
_cell_angle_alpha 90
_cell_angle_beta 103.8320(10)
_cell_angle_gamma 90
_cell_formula_units_Z 2
_cell_length_a 8.3815(2)
_cell_length_b 7.13240(10)
_cell_length_c 10.0251(2)
_cell_measurement_reflns_used 9956
_cell_measurement_temperature 200.(2)
_cell_measurement_theta_max 26.1462
_cell_measurement_theta_min 2.5026
_cell_volume 581.92(2)
_computing_cell_refinement 'Bruker SAINT'
_computing_data_collection 'Bruker APEX2'
_computing_data_reduction 'Bruker SAINT'
_computing_molecular_graphics 'shelXle (C.B. Huebschle, rev 994)'
_computing_publication_material 'Bruker SHELXTL'
_computing_structure_refinement 'SHELXL-2018/3 (Sheldrick, 2018)'
_computing_structure_solution 'SHELXS-97 (Sheldrick 2008)'
_diffrn_ambient_temperature 200.(2)
_diffrn_detector_area_resol_mean 8.3333
_diffrn_measured_fraction_theta_full 0.998
_diffrn_measured_fraction_theta_max 0.998
_diffrn_measurement_device_type 'Bruker Kappa Apex II'
_diffrn_measurement_method '\f and \w scans'
_diffrn_radiation_type 'Mo K\a'
_diffrn_radiation_wavelength 0.71073
_diffrn_reflns_av_R_equivalents 0.0309
_diffrn_reflns_av_unetI/netI 0.0192
_diffrn_reflns_limit_h_max 10
_diffrn_reflns_limit_h_min -10
_diffrn_reflns_limit_k_max 8
_diffrn_reflns_limit_k_min -8
_diffrn_reflns_limit_l_max 12
_diffrn_reflns_limit_l_min -12
_diffrn_reflns_number 22324
_diffrn_reflns_theta_full 25.35
_diffrn_reflns_theta_max 25.35
_diffrn_reflns_theta_min 2.09
_diffrn_source 'sealed tube'
_exptl_absorpt_coefficient_mu 3.521
_exptl_absorpt_correction_T_max 0.80
_exptl_absorpt_correction_T_min 0.66
_exptl_absorpt_correction_type multi-scan
_exptl_absorpt_process_details sadabs
_exptl_crystal_colour 'clear colourless'
_exptl_crystal_density_diffrn 1.627
_exptl_crystal_density_method 'not measured'
_exptl_crystal_description prismatic
_exptl_crystal_F_000 288
_exptl_crystal_size_max 0.218
_exptl_crystal_size_mid 0.192
_exptl_crystal_size_min 0.065
_refine_diff_density_max 0.317
_refine_diff_density_min -0.295
_refine_ls_abs_structure_details
;

Flack x determined using 906 quotients [(I+)-(I-)]/[(I+)+(I-)]
(Parsons, Flack and Wagner, Acta Cryst. B69 (2013) 249-259).
;
_refine_ls_abs_structure_Flack 0.016(4)
_refine_ls_extinction_method none
_refine_ls_goodness_of_fit_ref 1.183
_refine_ls_hydrogen_treatment constr
_refine_ls_matrix_type full
_refine_ls_number_parameters 146
_refine_ls_number_reflns 2111
_refine_ls_number_restraints 1
_refine_ls_restrained_S_all 1.183
_refine_ls_R_factor_all 0.0195
_refine_ls_R_factor_gt 0.0183
_refine_ls_shift/su_max 0.000
_refine_ls_shift/su_mean 0.000
_refine_ls_structure_factor_coef Fsqd
_refine_ls_weighting_details 'w=1/[\s^2^(Fo^2^)+(0.0223P)^2^+0.1857P] where P=(Fo^2^+2Fc^2^)/3'
_refine_ls_weighting_scheme calc
_refine_ls_wR_factor_gt 0.0462
_refine_ls_wR_factor_ref 0.0547
_reflns_number_gt 2051
_reflns_number_total 2111
_reflns_threshold_expression 'I > 2\s(I)'
_cod_data_source_file d1cc04263g2.cif
_cod_data_source_block 03363
_cod_depositor_comments 'Adding full bibliography for 7129105.cif.'
_cod_database_code 7129105

loop_
_space_group_symop_operation_xyz
'x, y, z'
'-x, y+1/2, -z'

loop_
_atom_site_type_symbol
_atom_site_label
_atom_site_fract_x
_atom_site_fract_y
_atom_site_fract_z
_atom_site_U_iso_or_equiv
_atom_site_adp_type
_atom_site_calc_flag
_atom_site_refinement_flags_adp
_atom_site_refinement_flags_occupancy
_atom_site_refinement_flags_posn
_atom_site_occupancy
_atom_site_disorder_assembly
_atom_site_disorder_group
Br Br1 -0.12221(4) 0.01906(8) 0.76130(4) 0.05028(14) Uani d . . . 1 . .
C C1 0.5415(5) 0.5982(5) 0.5775(4) 0.0352(8) Uani d . . . 1 . .
C C2 0.6765(4) 0.4976(8) 0.6758(4) 0.0452(9) Uani d . . . 1 . .
H H2A 0.776193 0.577061 0.693162 0.054 Uiso calc U . R 1 . .
H H2B 0.701529 0.380941 0.631267 0.054 Uiso calc U . R 1 . .
C C3 0.6415(5) 0.4464(6) 0.8137(4) 0.0440(9) Uani d . . . 1 . .
H H3A 0.573179 0.331645 0.804012 0.053 Uiso calc U . R 1 . .
H H3B 0.745843 0.421539 0.882118 0.053 Uiso calc U . R 1 . .
C C4 0.5517(5) 0.6081(6) 0.8614(4) 0.0389(8) Uani d . . . 1 . .
H H4A 0.621211 0.721886 0.871835 0.047 Uiso calc U . R 1 . .
H H4B 0.530989 0.577818 0.952154 0.047 Uiso calc U . R 1 . .
C C5 0.3895(4) 0.6466(5) 0.7595(3) 0.0314(7) Uani d . . . 1 . .
C C6 0.2634(4) 0.4928(6) 0.7566(3) 0.0290(7) Uani d . . . 1 . .
C C7 0.2164(5) 0.4458(5) 0.8772(4) 0.0396(9) Uani d . . . 1 . .
H H7 0.263725 0.511187 0.959742 0.048 Uiso calc U . R 1 . .
C C8 0.1021(5) 0.3060(6) 0.8787(4) 0.0405(9) Uani d . . . 1 . .
H H8 0.071568 0.275225 0.961414 0.049 Uiso calc U . R 1 . .
C C9 0.0334(4) 0.2123(5) 0.7586(4) 0.0347(8) Uani d . . . 1 . .
C C10 0.0741(5) 0.2565(5) 0.6380(4) 0.0384(8) Uani d . . . 1 . .
H H10 0.024327 0.191984 0.555614 0.046 Uiso calc U . R 1 . .
C C11 0.1887(5) 0.3964(5) 0.6375(3) 0.0344(8) Uani d . . . 1 . .
H H11 0.216902 0.42719 0.553785 0.041 Uiso calc U . R 1 . .
C C12 0.3177(5) 0.8357(5) 0.7864(4) 0.0416(9) Uani d . . . 1 . .
H H12A 0.220153 0.862584 0.711072 0.05 Uiso calc U . R 1 . .
H H12B 0.280777 0.828018 0.872937 0.05 Uiso calc U . R 1 . .
O O1 0.4132(3) 0.6681(4) 0.6196(2) 0.0338(5) Uani d . . . 1 . .
O O2 0.5421(4) 0.6257(5) 0.4588(3) 0.0554(8) Uani d . . . 1 . .
O O3 0.4306(4) 0.9853(4) 0.7963(3) 0.0520(8) Uani d . . . 1 . .
H H3O 0.435225 1.019407 0.717114 0.078 Uiso calc U . R 1 . .

loop_
_atom_site_aniso_label
_atom_site_aniso_U_11
_atom_site_aniso_U_22
_atom_site_aniso_U_33
_atom_site_aniso_U_12
_atom_site_aniso_U_13
_atom_site_aniso_U_23
Br1 0.0513(2) 0.0494(2) 0.0521(2) -0.0112(2) 0.01619(15) 0.0025(3)
C1 0.044(2) 0.0279(16) 0.039(2) -0.0050(15) 0.0189(16) -0.0066(14)
C2 0.0401(18) 0.041(3) 0.057(2) 0.005(2) 0.0174(15) -0.005(2)
C3 0.039(2) 0.045(2) 0.044(2) 0.0060(17) 0.0013(17) 0.0061(16)
C4 0.037(2) 0.046(2) 0.0316(19) -0.0019(17) 0.0039(16) 0.0013(16)
C5 0.0374(19) 0.0349(19) 0.0238(16) 0.0026(15) 0.0110(14) 0.0002(14)
C6 0.0324(14) 0.030(2) 0.0253(13) 0.0050(15) 0.0082(11) 0.0022(15)
C7 0.045(2) 0.047(2) 0.0274(17) -0.0045(16) 0.0098(15) -0.0024(14)
C8 0.044(2) 0.050(2) 0.0292(18) -0.0021(18) 0.0130(16) 0.0028(16)
C9 0.0331(18) 0.0336(19) 0.0379(19) 0.0036(15) 0.0094(15) 0.0042(15)
C10 0.042(2) 0.042(2) 0.0304(18) -0.0014(17) 0.0067(15) -0.0036(16)
C11 0.0403(19) 0.0374(19) 0.0269(16) 0.0038(16) 0.0107(14) 0.0026(15)
C12 0.058(2) 0.035(2) 0.037(2) 0.0056(18) 0.0218(18) -0.0006(16)
O1 0.0397(13) 0.0391(14) 0.0258(12) 0.0051(11) 0.0140(10) 0.0041(10)
O2 0.074(2) 0.0593(18) 0.0430(17) 0.0073(16) 0.0347(15) 0.0029(14)
O3 0.0842(19) 0.035(2) 0.0406(13) -0.0090(15) 0.0234(13) -0.0050(13)

loop_
_atom_type_symbol
_atom_type_description
_atom_type_scat_dispersion_real
_atom_type_scat_dispersion_imag
_atom_type_scat_source
C C 0.0033 0.0016 'International Tables Vol C Tables 4.2.6.8 and 6.1.1.4'
H H 0.0000 0.0000 'International Tables Vol C Tables 4.2.6.8 and 6.1.1.4'
Br Br -0.2901 2.4595 'International Tables Vol C Tables 4.2.6.8 and 6.1.1.4'
O O 0.0106 0.0060 'International Tables Vol C Tables 4.2.6.8 and 6.1.1.4'

loop_
_geom_angle_atom_site_label_1
_geom_angle_atom_site_label_2
_geom_angle_atom_site_label_3
_geom_angle_site_symmetry_1
_geom_angle_site_symmetry_3
_geom_angle
_geom_angle_publ_flag
O2 C1 O1 . . 116.3(4) ?
O2 C1 C2 . . 123.1(3) ?
O1 C1 C2 . . 120.6(3) ?
C1 C2 C3 . . 115.7(3) ?
C4 C3 C2 . . 108.7(3) ?
C3 C4 C5 . . 111.0(3) ?
O1 C5 C4 . . 110.9(3) ?
O1 C5 C6 . . 108.0(3) ?
C4 C5 C6 . . 112.9(3) ?
O1 C5 C12 . . 103.0(3) ?
C4 C5 C12 . . 111.6(3) ?
C6 C5 C12 . . 109.9(3) ?
C11 C6 C7 . . 117.5(3) ?
C11 C6 C5 . . 122.8(3) ?
C7 C6 C5 . . 119.7(3) ?
C8 C7 C6 . . 121.3(3) ?
C9 C8 C7 . . 119.0(3) ?
C10 C9 C8 . . 121.3(4) ?
C10 C9 Br1 . . 119.7(3) ?
C8 C9 Br1 . . 119.0(3) ?
C9 C10 C11 . . 119.2(3) ?
C10 C11 C6 . . 121.5(3) ?
O3 C12 C5 . . 113.2(3) ?
C1 O1 C5 . . 124.2(3) ?

loop_
_geom_bond_atom_site_label_1
_geom_bond_atom_site_label_2
_geom_bond_site_symmetry_2
_geom_bond_distance
_geom_bond_publ_flag
Br1 C9 . 1.902(4) ?
C1 O2 . 1.208(5) ?
C1 O1 . 1.341(4) ?
C1 C2 . 1.495(6) ?
C2 C3 . 1.525(6) ?
C3 C4 . 1.516(5) ?
C4 C5 . 1.517(5) ?
C5 O1 . 1.471(4) ?
C5 C6 . 1.519(5) ?
C5 C12 . 1.527(5) ?
C6 C11 . 1.390(5) ?
C6 C7 . 1.400(5) ?
C7 C8 . 1.385(5) ?
C8 C9 . 1.377(5) ?
C9 C10 . 1.370(5) ?
C10 C11 . 1.386(5) ?
C12 O3 . 1.414(5) ?

loop_
_geom_hbond_atom_site_label_D
_geom_hbond_atom_site_label_H
_geom_hbond_atom_site_label_A
_geom_hbond_site_symmetry_A
_geom_hbond_distance_DH
_geom_hbond_distance_HA
_geom_hbond_distance_DA
_geom_hbond_angle_DHA
_geom_hbond_publ_flag
C2 H2B Br1 1_655 0.99 3.10 3.813(5) 129.8 ?
C4 H4B O3 2_647 0.99 2.55 3.510(5) 163.0 ?
O3 H3O O2 2_656 0.84 1.97 2.806(4) 173.5 ?

loop_
_geom_torsion_atom_site_label_1
_geom_torsion_atom_site_label_2
_geom_torsion_atom_site_label_3
_geom_torsion_atom_site_label_4
_geom_torsion_site_symmetry_1
_geom_torsion_site_symmetry_2
_geom_torsion_site_symmetry_3
_geom_torsion_site_symmetry_4
_geom_torsion
_geom_torsion_publ_flag
O2 C1 C2 C3 . . . . -169.8(4) ?
O1 C1 C2 C3 . . . . 12.0(6) ?
C1 C2 C3 C4 . . . . -40.2(5) ?
C2 C3 C4 C5 . . . . 60.7(4) ?
C3 C4 C5 O1 . . . . -51.8(4) ?
C3 C4 C5 C6 . . . . 69.6(4) ?
C3 C4 C5 C12 . . . . -166.0(3) ?
O1 C5 C6 C11 . . . . -0.3(4) ?
C4 C5 C6 C11 . . . . -123.3(4) ?
C12 C5 C6 C11 . . . . 111.4(4) ?
O1 C5 C6 C7 . . . . -179.1(3) ?
C4 C5 C6 C7 . . . . 57.9(4) ?
C12 C5 C6 C7 . . . . -67.4(4) ?
C11 C6 C7 C8 . . . . 1.3(6) ?
C5 C6 C7 C8 . . . . -179.8(3) ?
C6 C7 C8 C9 . . . . -0.2(6) ?
C7 C8 C9 C10 . . . . -1.0(6) ?
C7 C8 C9 Br1 . . . . 179.5(3) ?
C8 C9 C10 C11 . . . . 1.1(6) ?
Br1 C9 C10 C11 . . . . -179.5(3) ?
C9 C10 C11 C6 . . . . 0.1(5) ?
C7 C6 C11 C10 . . . . -1.2(5) ?
C5 C6 C11 C10 . . . . 180.0(3) ?
O1 C5 C12 O3 . . . . -67.6(4) ?
C4 C5 C12 O3 . . . . 51.5(4) ?
C6 C5 C12 O3 . . . . 177.5(3) ?
O2 C1 O1 C5 . . . . 179.0(3) ?
C2 C1 O1 C5 . . . . -2.7(5) ?
C4 C5 O1 C1 . . . . 22.6(5) ?
C6 C5 O1 C1 . . . . -101.6(3) ?
C12 C5 O1 C1 . . . . 142.2(3) ?
